data_2200993
loop_
_publ_author_name
'Yoon, Doo-Cheon'
'Oh, Chang-Eon'
'Lee, Uk'

_publ_section_title '[\m-<i>N,N,N</i>',<i>N</i>'-Tetrakis(2-pyridylmethyl)-1,2-ethanediamine]bis[dichlorocopper(II)]'
_journal_issue 3
_journal_name_full 'Acta Crystallographica Section E'
_journal_page_first m113
_journal_page_last m115
_journal_paper_doi 10.1107/S1600536802002866
_journal_volume 58
_journal_year 2002
_chemical_formula_iupac '[Cu2 Cl4 (C26 H28 N6)]'
_chemical_formula_moiety 'C26 H28 Cl4 Cu2 N6'
_chemical_formula_sum 'C26 H28 Cl4 Cu2 N6'
_chemical_formula_weight 693.42
_chemical_name_systematic
;
?
;
_space_group_IT_number 61
_symmetry_cell_setting orthorhombic
_symmetry_space_group_name_Hall '-P 2ac 2ab'
_symmetry_space_group_name_H-M 'P b c a'
_atom_sites_solution_hydrogens geom
_atom_sites_solution_primary direct
_atom_sites_solution_secondary difmap
_audit_creation_method SHELXL-97
_cell_angle_alpha 90.00
_cell_angle_beta 90.00
_cell_angle_gamma 90.00
_cell_formula_units_Z 4
_cell_length_a 13.1130(10)
_cell_length_b 20.926(2)
_cell_length_c 10.6378(8)
_cell_measurement_reflns_used 25
_cell_measurement_temperature 298(2)
_cell_measurement_theta_max 10.9
_cell_measurement_theta_min 9.6
_cell_volume 2919.0(4)
_computing_cell_refinement STADI4
_computing_data_collection 'STADI4 (Stoe & Cie, 1996)'
_computing_data_reduction 'X-RED (Stoe & Cie, 1996)'
_computing_molecular_graphics 'ORTEP-3 (Farrugia, 1997)'
_computing_structure_refinement 'SHELXL97-2 (Sheldrick, 1997)'
_computing_structure_solution 'SHELXS97-2 (Sheldrick, 1997)'
_diffrn_ambient_temperature 298(2)
_diffrn_measured_fraction_theta_full 1.00
_diffrn_measured_fraction_theta_max 1.00
_diffrn_measurement_device_type 'Stoe STADI4'
_diffrn_measurement_method \w-2\q
_diffrn_radiation_monochromator graphite
_diffrn_radiation_source 'fine-focus sealed tube'
_diffrn_radiation_type MoK\a
_diffrn_radiation_wavelength .71073
_diffrn_reflns_av_R_equivalents .0789
_diffrn_reflns_av_sigmaI/netI .0434
_diffrn_reflns_limit_h_max 16
_diffrn_reflns_limit_h_min 0
_diffrn_reflns_limit_k_max 26
_diffrn_reflns_limit_k_min 0
_diffrn_reflns_limit_l_max 13
_diffrn_reflns_limit_l_min 0
_diffrn_reflns_number 3548
_diffrn_reflns_theta_full 27.43
_diffrn_reflns_theta_max 27.4
_diffrn_reflns_theta_min 2.0
_diffrn_standards_decay_% 5
_diffrn_standards_interval_time 60
_diffrn_standards_number 3
_exptl_absorpt_coefficient_mu 1.851
_exptl_absorpt_correction_T_max .824
_exptl_absorpt_correction_T_min .665
_exptl_absorpt_correction_type numerical
_exptl_absorpt_process_details '(Stoe & Cie, 1996)'
_exptl_crystal_colour green
_exptl_crystal_density_diffrn 1.589
_exptl_crystal_density_meas ?
_exptl_crystal_density_method 'not measured'
_exptl_crystal_description monoclinic
_exptl_crystal_F_000 1408
_exptl_crystal_size_max .32
_exptl_crystal_size_mid .25
_exptl_crystal_size_min .22
_refine_diff_density_max .79
_refine_diff_density_min -.46
_refine_ls_extinction_method none
_refine_ls_goodness_of_fit_ref 1.162
_refine_ls_hydrogen_treatment constr
_refine_ls_matrix_type full
_refine_ls_number_parameters 172
_refine_ls_number_reflns 3324
_refine_ls_number_restraints 0
_refine_ls_restrained_S_all 1.162
_refine_ls_R_factor_all .0992
_refine_ls_R_factor_gt .0567
_refine_ls_shift/su_max .001
_refine_ls_shift/su_mean .000
_refine_ls_structure_factor_coef Fsqd
_refine_ls_weighting_details 'calc w = 1/[\s^2^(Fo^2^)+(0.0328P)^2^+10.1201P] where P = (Fo^2^+2Fc^2^)/3'
_refine_ls_weighting_scheme calc
_refine_ls_wR_factor_gt .1117
_refine_ls_wR_factor_ref .1359
_reflns_number_gt 2303
_reflns_number_total 3324
_reflns_threshold_expression I>2\s(I)
_cod_data_source_file ww6004.cif
_cod_data_source_block I
_cod_depositor_comments
;
The following automatic conversions were performed:

'_exptl_crystal_density_meas' value 'not measured' was changed to '?'
- the value is perceived as not measured.

Automatic conversion script
Id: cif_fix_values 3008 2015-01-20 13:52:24Z robertas 
;
_cod_original_cell_volume 2919.1(4)
_cod_original_sg_symbol_Hall -p_2ac_2ab
_cod_database_code 2200993
_cod_database_fobs_code 2200993

loop_
_symmetry_equiv_pos_as_xyz
'x, y, z'
'-x+1/2, y+1/2, z'
'x, -y+1/2, z+1/2'
'-x+1/2, -y, z+1/2'
'-x, -y, -z'
'x-1/2, -y-1/2, -z'
'-x, y-1/2, -z-1/2'
'x-1/2, y, -z-1/2'

loop_
_atom_site_label
_atom_site_fract_x
_atom_site_fract_y
_atom_site_fract_z
_atom_site_U_iso_or_equiv
_atom_site_adp_type
_atom_site_calc_flag
_atom_site_refinement_flags
_atom_site_occupancy
_atom_site_disorder_assembly
_atom_site_disorder_group
_atom_site_type_symbol
Cu .26364(4) .07289(3) .11319(6) .03140(18) Uani d . 1 . . Cu
Cl1 .11411(10) .10097(8) .02276(14) .0462(4) Uani d . 1 . . Cl
Cl2 .24750(10) .10513(8) .33645(13) .0478(4) Uani d . 1 . . Cl
N1 .2290(3) -.0194(2) .1416(4) .0327(10) Uani d . 1 . . N
N2 .4110(3) .0356(2) .1274(4) .0283(9) Uani d . 1 . . N
N3 .3451(3) .1502(2) .0595(4) .0379(10) Uani d . 1 . . N
C1 .1404(4) -.0489(3) .1165(5) .0388(12) Uani d . 1 . . C
H1 .0872 -.0253 .0821 .047 Uiso calc R 1 . . H
C2 .1256(5) -.1129(3) .1398(6) .0499(15) Uani d . 1 . . C
H2 .0627 -.1318 .1241 .060 Uiso calc R 1 . . H
C3 .2043(5) -.1481(3) .1860(6) .0517(16) Uani d . 1 . . C
H3 .1963 -.1917 .2003 .062 Uiso calc R 1 . . H
C4 .2958(5) -.1187(3) .2115(6) .0475(15) Uani d . 1 . . C
H4 .3504 -.1421 .2431 .057 Uiso calc R 1 . . H
C5 .3058(4) -.0541(3) .1897(5) .0345(12) Uani d . 1 . . C
C6 .4447(4) .1471(3) .0930(6) .0402(13) Uani d . 1 . . C
C7 .5138(5) .1933(3) .0561(8) .063(2) Uani d . 1 . . C
H7 .5822 .1898 .0780 .076 Uiso calc R 1 . . H
C8 .4801(6) .2440(4) -.0129(9) .074(2) Uani d . 1 . . C
H8 .5253 .2760 -.0370 .089 Uiso calc R 1 . . H
C9 .3793(6) .2477(3) -.0467(7) .0626(18) Uani d . 1 . . C
H9 .3556 .2819 -.0941 .075 Uiso calc R 1 . . H
C10 .3141(5) .2002(3) -.0096(6) .0501(15) Uani d . 1 . . C
H10 .2459 .2027 -.0331 .060 Uiso calc R 1 . . H
C11 .4000(4) -.0166(3) .2199(5) .0358(12) Uani d . 1 . . C
H11A .3951 .0010 .3040 .043 Uiso calc R 1 . . H
H11B .4593 -.0443 .2166 .043 Uiso calc R 1 . . H
C12 .4716(4) .0906(3) .1722(5) .0381(13) Uani d . 1 . . C
H12A .5439 .0813 .1649 .046 Uiso calc R 1 . . H
H12B .4563 .0993 .2597 .046 Uiso calc R 1 . . H
C13 .4447(3) .0120(2) .0013(5) .0302(11) Uani d . 1 . . C
H13A .4376 .0463 -.0593 .036 Uiso calc R 1 . . H
H13B .4000 -.0225 -.0247 .036 Uiso calc R 1 . . H

loop_
_atom_site_aniso_label
_atom_site_aniso_U_11
_atom_site_aniso_U_22
_atom_site_aniso_U_33
_atom_site_aniso_U_12
_atom_site_aniso_U_13
_atom_site_aniso_U_23
Cu .0208(3) .0419(4) .0315(3) .0037(3) -.0006(2) -.0027(3)
Cl1 .0300(6) .0605(9) .0481(8) .0096(6) -.0093(6) .0011(7)
Cl2 .0339(7) .0755(10) .0342(6) -.0020(7) .0014(6) -.0172(7)
N1 .022(2) .045(3) .032(2) .0020(18) -.0004(17) -.0004(19)
N2 .0193(18) .039(2) .027(2) .0000(17) .0002(16) -.0019(19)
N3 .036(2) .038(3) .040(3) .003(2) .005(2) -.004(2)
C1 .028(2) .051(3) .037(3) -.002(2) .002(2) -.004(3)
C2 .042(3) .062(4) .045(3) -.015(3) .000(3) -.007(3)
C3 .067(4) .046(4) .042(3) -.013(3) -.002(3) .000(3)
C4 .050(3) .050(4) .042(3) .003(3) -.008(3) .010(3)
C5 .029(3) .050(3) .024(2) -.001(2) .001(2) .004(2)
C6 .032(3) .039(3) .050(3) -.003(2) .004(2) -.011(3)
C7 .047(4) .044(4) .099(6) -.009(3) .005(4) -.010(4)
C8 .070(5) .039(4) .114(7) -.018(4) .005(5) .001(4)
C9 .083(5) .033(3) .072(5) .002(4) -.006(4) .002(3)
C10 .053(4) .038(3) .060(4) .008(3) .000(3) -.005(3)
C11 .028(2) .047(3) .033(3) .007(2) -.006(2) .008(2)
C12 .024(2) .048(3) .043(3) .000(2) .001(2) -.013(3)
C13 .024(2) .038(3) .028(2) .002(2) .0004(19) -.001(2)

loop_
_atom_type_symbol
_atom_type_description
_atom_type_scat_dispersion_real
_atom_type_scat_dispersion_imag
_atom_type_scat_source
Cu Cu .3201 1.2651 'International Tables Vol C Tables 4.2.6.8 and 6.1.1.4'
N N .0061 .0033 'International Tables Vol C Tables 4.2.6.8 and 6.1.1.4'
C C .0033 .0016 'International Tables Vol C Tables 4.2.6.8 and 6.1.1.4'
Cl Cl .1484 .1585 'International Tables Vol C Tables 4.2.6.8 and 6.1.1.4'
H H .0000 .0000 'International Tables Vol C Tables 4.2.6.8 and 6.1.1.4'

loop_
_geom_angle_atom_site_label_1
_geom_angle_atom_site_label_2
_geom_angle_atom_site_label_3
_geom_angle_site_symmetry_1
_geom_angle_site_symmetry_3
_geom_angle
_geom_angle_publ_flag
N1 Cu N3 . . 158.8(2) yes
N1 Cu N2 . . 80.7(2) yes
N3 Cu N2 . . 80.3(2) yes
N1 Cu Cl1 . . 96.80(10) yes
N3 Cu Cl1 . . 97.50(10) yes
N2 Cu Cl1 . . 158.40(10) yes
N1 Cu Cl2 . . 95.60(10) yes
N3 Cu Cl2 . . 95.60(10) yes
N2 Cu Cl2 . . 96.40(10) yes
Cl1 Cu Cl2 . . 105.24(6) yes
C5 N1 C1 . . 118.4(5) ?
C5 N1 Cu . . 114.1(3) ?
C1 N1 Cu . . 127.5(4) ?
C11 N2 C12 . . 114.4(4) ?
C11 N2 C13 . . 112.4(4) ?
C12 N2 C13 . . 112.8(4) ?
C11 N2 Cu . . 103.6(3) ?
C12 N2 Cu . . 103.3(3) ?
C13 N2 Cu . . 109.4(3) ?
C10 N3 C6 . . 118.2(5) ?
C10 N3 Cu . . 128.3(4) ?
C6 N3 Cu . . 113.4(4) ?
N1 C1 C2 . . 122.3(5) ?
N1 C1 H1 . . 118.9 ?
C2 C1 H1 . . 118.9 ?
C3 C2 C1 . . 119.1(6) ?
C3 C2 H2 . . 120.4 ?
C1 C2 H2 . . 120.4 ?
C2 C3 C4 . . 119.3(6) ?
C2 C3 H3 . . 120.3 ?
C4 C3 H3 . . 120.3 ?
C3 C4 C5 . . 119.3(6) ?
C3 C4 H4 . . 120.4 ?
C5 C4 H4 . . 120.4 ?
N1 C5 C4 . . 121.6(5) ?
N1 C5 C11 . . 114.6(5) ?
C4 C5 C11 . . 123.8(5) ?
N3 C6 C7 . . 121.6(6) ?
N3 C6 C12 . . 114.4(5) ?
C7 C6 C12 . . 124.0(5) ?
C8 C7 C6 . . 119.0(6) ?
C8 C7 H7 . . 120.5 ?
C6 C7 H7 . . 120.5 ?
C7 C8 C9 . . 119.7(7) ?
C7 C8 H8 . . 120.1 ?
C9 C8 H8 . . 120.1 ?
C10 C9 C8 . . 119.1(7) ?
C10 C9 H9 . . 120.5 ?
C8 C9 H9 . . 120.5 ?
N3 C10 C9 . . 122.3(6) ?
N3 C10 H10 . . 118.8 ?
C9 C10 H10 . . 118.8 ?
N2 C11 C5 . . 108.9(4) ?
N2 C11 H11A . . 109.9 ?
C5 C11 H11A . . 109.9 ?
N2 C11 H11B . . 109.9 ?
C5 C11 H11B . . 109.9 ?
H11A C11 H11B . . 108.3 ?
N2 C12 C6 . . 107.9(4) ?
N2 C12 H12A . . 110.1 ?
C6 C12 H12A . . 110.1 ?
N2 C12 H12B . . 110.1 ?
C6 C12 H12B . . 110.1 ?
H12A C12 H12B . . 108.4 ?
N2 C13 C13 . 5_655 113.8(5) ?
N2 C13 H13A . . 108.8 ?
C13 C13 H13A 5_655 . 108.8 ?
N2 C13 H13B . . 108.8 ?
C13 C13 H13B 5_655 . 108.8 ?
H13A C13 H13B . . 107.7 ?

loop_
_geom_bond_atom_site_label_1
_geom_bond_atom_site_label_2
_geom_bond_site_symmetry_2
_geom_bond_distance
_geom_bond_publ_flag
Cu N1 . 2.006(4) yes
Cu N3 . 2.020(5) yes
Cu N2 . 2.089(4) yes
Cu Cl1 . 2.2620(10) yes
Cu Cl2 . 2.4780(10) yes
Cu Cu 5 7.9320(10) ?
N1 C5 . 1.342(6) ?
N1 C1 . 1.344(6) ?
N2 C11 . 1.477(6) ?
N2 C12 . 1.478(6) ?
N2 C13 . 1.497(6) ?
N3 C10 . 1.342(7) ?
N3 C6 . 1.356(7) ?
C1 C2 . 1.375(8) ?
C1 H1 . .9300 ?
C2 C3 . 1.359(9) ?
C2 H2 . .9300 ?
C3 C4 . 1.377(8) ?
C3 H3 . .9300 ?
C4 C5 . 1.378(8) ?
C4 H4 . .9300 ?
C5 C11 . 1.499(7) ?
C6 C7 . 1.381(8) ?
C6 C12 . 1.494(8) ?
C7 C8 . 1.365(10) ?
C7 H7 . .9300 ?
C8 C9 . 1.372(10) ?
C8 H8 . .9300 ?
C9 C10 . 1.369(9) ?
C9 H9 . .9300 ?
C10 H10 . .9300 ?
C11 H11A . .9700 ?
C11 H11B . .9700 ?
C12 H12A . .9700 ?
C12 H12B . .9700 ?
C13 C13 5_655 1.534(9) ?
C13 H13A . .9700 ?
C13 H13B . .9700 ?
